data_4111367
loop_
_publ_author_name
'David E. Herbert'
'Makoto Tanabe'
'Sara C. Bourke'
'Alan J. Lough'
'Ian Manners'

_publ_section_title
;
 Strain-Controlled, Photochemically, or Thermally Promoted Haptotropic
 Shifts of Cyclopentadienyl Ligands in Group 8 Metallocenophanes
;
_journal_name_full 'Journal of the American Chemical Society'
_journal_page_first 4166
_journal_page_last 4176
_journal_paper_doi 10.1021/ja077334+
_journal_volume 130
_journal_year 2008
_chemical_formula_moiety 'C18 H30 Fe P2 Si'
_chemical_formula_sum 'C18 H30 Fe P2 Si'
_chemical_formula_weight 392.30
_chemical_name_systematic
; 
 ? 
;
_space_group_IT_number 14
_symmetry_cell_setting monoclinic
_symmetry_space_group_name_Hall '-P 2ybc'
_symmetry_space_group_name_H-M 'P 1 21/c 1'
_atom_sites_solution_hydrogens geom
_atom_sites_solution_primary direct
_atom_sites_solution_secondary difmap
_audit_creation_method SHELXL-97
_cell_angle_alpha 90.00
_cell_angle_beta 94.610(5)
_cell_angle_gamma 90.00
_cell_formula_units_Z 4
_cell_length_a 8.4191(6)
_cell_length_b 14.3419(13)
_cell_length_c 16.2224(11)
_cell_measurement_reflns_used 3313
_cell_measurement_temperature 150(1)
_cell_measurement_theta_max 25.0
_cell_measurement_theta_min 2.8
_cell_volume 1952.5(3)
_computing_cell_refinement 'Denzo-SMN (Otwinowski & Minor, 1997)'
_computing_data_collection 'Collect (Nonius B.V., 1997-2002)'
_computing_data_reduction Denzo-SMN
_computing_molecular_graphics 'SHELXTL V6.1'
_computing_publication_material 'SHELXTL V6.1'
_computing_structure_refinement 'SHELXTL V6.1(Sheldrick, 2001)'
_computing_structure_solution 'SIR-92 (Altomare et al., 1994)'
_diffrn_ambient_temperature 150(1)
_diffrn_detector_area_resol_mean 9
_diffrn_measured_fraction_theta_full 0.968
_diffrn_measured_fraction_theta_max 0.968
_diffrn_measurement_device_type 'Bruker-Nonius KappaCCD'
_diffrn_measurement_method '\f scans and \w scans with \k offsets'
_diffrn_radiation_monochromator graphite
_diffrn_radiation_source 'fine-focus sealed tube'
_diffrn_radiation_type MoK\a
_diffrn_radiation_wavelength 0.71073
_diffrn_reflns_av_R_equivalents 0.162
_diffrn_reflns_av_sigmaI/netI 0.1292
_diffrn_reflns_limit_h_max 10
_diffrn_reflns_limit_h_min -10
_diffrn_reflns_limit_k_max 17
_diffrn_reflns_limit_k_min -17
_diffrn_reflns_limit_l_max 19
_diffrn_reflns_limit_l_min -2
_diffrn_reflns_number 3313
_diffrn_reflns_theta_full 25.00
_diffrn_reflns_theta_max 25.00
_diffrn_reflns_theta_min 2.81
_diffrn_standards_number 0
_exptl_absorpt_coefficient_mu 0.993
_exptl_absorpt_correction_T_max 0.890
_exptl_absorpt_correction_T_min 0.484
_exptl_absorpt_correction_type multi-scan
_exptl_absorpt_process_details
;
multi-scan from symmetry-related measurements 
 Sortav (Blessing 1995)
;
_exptl_crystal_colour purple
_exptl_crystal_density_diffrn 1.335
_exptl_crystal_description needle
_exptl_crystal_F_000 832
_exptl_crystal_size_max 0.22
_exptl_crystal_size_mid 0.15
_exptl_crystal_size_min 0.13
_refine_diff_density_max 0.936
_refine_diff_density_min -1.155
_refine_diff_density_rms 0.165
_refine_ls_extinction_method none
_refine_ls_goodness_of_fit_ref 1.056
_refine_ls_hydrogen_treatment constr
_refine_ls_matrix_type full
_refine_ls_number_parameters 206
_refine_ls_number_reflns 3313
_refine_ls_number_restraints 0
_refine_ls_restrained_S_all 1.056
_refine_ls_R_factor_all 0.1442
_refine_ls_R_factor_gt 0.0884
_refine_ls_shift/su_max 0.000
_refine_ls_shift/su_mean 0.000
_refine_ls_structure_factor_coef Fsqd
_refine_ls_weighting_details 'calc w=1/[\s^2^(Fo^2^)+(0.1423P)^2^+6.7530P] where P=(Fo^2^+2Fc^2^)/3'
_refine_ls_weighting_scheme calc
_refine_ls_wR_factor_gt 0.2261
_refine_ls_wR_factor_ref 0.2716
_reflns_number_gt 2141
_reflns_number_total 3313
_reflns_threshold_expression I>2\s(I)
_cod_data_source_file ja077334-file002.cif
_cod_data_source_block k0681twin
_cod_original_sg_symbol_H-M 'P 21/c'
_cod_database_code 4111367

loop_
_symmetry_equiv_pos_as_xyz
'x, y, z'
'-x, y+1/2, -z+1/2'
'-x, -y, -z'
'x, -y-1/2, z-1/2'

loop_
_atom_site_label
_atom_site_type_symbol
_atom_site_fract_x
_atom_site_fract_y
_atom_site_fract_z
_atom_site_U_iso_or_equiv
_atom_site_adp_type
_atom_site_occupancy
_atom_site_symmetry_multiplicity
_atom_site_calc_flag
_atom_site_refinement_flags
Fe1 Fe 0.60148(16) 0.31069(9) 0.14363(7) 0.0299(4) Uani 1 1 d .
P1 P 0.7172(3) 0.18921(17) 0.20212(14) 0.0318(6) Uani 1 1 d .
P2 P 0.8211(3) 0.38470(17) 0.18194(15) 0.0333(6) Uani 1 1 d .
Si1 Si 0.3418(3) 0.2329(2) -0.00310(15) 0.0338(7) Uani 1 1 d .
C1 C 0.3601(11) 0.3044(7) 0.0934(5) 0.035(2) Uani 1 1 d .
C2 C 0.3766(11) 0.2679(8) 0.1758(6) 0.039(2) Uani 1 1 d .
H2A H 0.3477 0.2033 0.1924 0.047 Uiso 1 1 calc R
C3 C 0.4382(12) 0.3402(7) 0.2310(6) 0.040(2) Uani 1 1 d .
H3A H 0.4579 0.3357 0.2925 0.049 Uiso 1 1 calc R
C4 C 0.4615(12) 0.4179(7) 0.1826(6) 0.044(3) Uani 1 1 d .
H4A H 0.5031 0.4793 0.2042 0.052 Uiso 1 1 calc R
C5 C 0.4140(12) 0.3991(6) 0.0985(6) 0.036(2) Uani 1 1 d .
H5A H 0.4163 0.4440 0.0515 0.043 Uiso 1 1 calc R
C6 C 0.2394(12) 0.3016(7) -0.0893(6) 0.042(2) Uani 1 1 d .
H6A H 0.3026 0.3572 -0.0996 0.062 Uiso 1 1 calc R
H6B H 0.1338 0.3206 -0.0742 0.062 Uiso 1 1 calc R
H6C H 0.2281 0.2632 -0.1394 0.062 Uiso 1 1 calc R
C7 C 0.2367(12) 0.1209(7) 0.0132(7) 0.046(3) Uani 1 1 d .
H7A H 0.2980 0.0842 0.0556 0.069 Uiso 1 1 calc R
H7B H 0.2262 0.0857 -0.0387 0.069 Uiso 1 1 calc R
H7C H 0.1306 0.1338 0.0312 0.069 Uiso 1 1 calc R
C8 C 0.9331(12) 0.2047(6) 0.2138(6) 0.038(2) Uani 1 1 d .
H8A H 0.9809 0.1626 0.2574 0.046 Uiso 1 1 calc R
H8B H 0.9797 0.1898 0.1613 0.046 Uiso 1 1 calc R
C9 C 0.9671(12) 0.3067(7) 0.2377(6) 0.039(2) Uani 1 1 d .
H9A H 1.0759 0.3236 0.2241 0.047 Uiso 1 1 calc R
H9B H 0.9616 0.3145 0.2980 0.047 Uiso 1 1 calc R
C10 C 0.6954(15) 0.0716(7) 0.1587(6) 0.047(3) Uani 1 1 d .
H10A H 0.7648 0.0285 0.1917 0.070 Uiso 1 1 calc R
H10B H 0.7253 0.0720 0.1016 0.070 Uiso 1 1 calc R
H10C H 0.5843 0.0514 0.1596 0.070 Uiso 1 1 calc R
C11 C 0.6727(13) 0.1689(7) 0.3095(5) 0.044(3) Uani 1 1 d .
H11A H 0.7293 0.1131 0.3307 0.066 Uiso 1 1 calc R
H11B H 0.5577 0.1599 0.3117 0.066 Uiso 1 1 calc R
H11C H 0.7073 0.2228 0.3434 0.066 Uiso 1 1 calc R
C12 C 0.8140(13) 0.4797(6) 0.2571(6) 0.041(2) Uani 1 1 d .
H12A H 0.9220 0.4932 0.2812 0.062 Uiso 1 1 calc R
H12B H 0.7470 0.4612 0.3010 0.062 Uiso 1 1 calc R
H12C H 0.7691 0.5355 0.2293 0.062 Uiso 1 1 calc R
C13 C 0.9406(13) 0.4420(7) 0.1058(6) 0.045(3) Uani 1 1 d .
H13A H 1.0357 0.4701 0.1346 0.068 Uiso 1 1 calc R
H13B H 0.8767 0.4907 0.0766 0.068 Uiso 1 1 calc R
H13C H 0.9728 0.3957 0.0660 0.068 Uiso 1 1 calc R
C14 C 0.6752(11) 0.2759(7) 0.0171(5) 0.035(2) Uani 1 1 d .
H14A H 0.6675 0.3345 -0.0164 0.042 Uiso 1 1 calc R
C15 C 0.8276(12) 0.2330(7) 0.0043(5) 0.038(2) Uani 1 1 d .
H15 H 0.9297 0.2593 0.0185 0.045 Uiso 1 1 calc R
C16 C 0.7977(12) 0.1474(7) -0.0319(6) 0.038(2) Uani 1 1 d .
H16 H 0.8762 0.1043 -0.0468 0.045 Uiso 1 1 calc R
C17 C 0.6293(12) 0.1340(7) -0.0436(5) 0.035(2) Uani 1 1 d .
H17 H 0.5783 0.0792 -0.0654 0.042 Uiso 1 1 calc R
C18 C 0.5521(11) 0.2119(7) -0.0186(5) 0.035(2) Uani 1 1 d .

loop_
_atom_site_aniso_label
_atom_site_aniso_U_11
_atom_site_aniso_U_22
_atom_site_aniso_U_33
_atom_site_aniso_U_23
_atom_site_aniso_U_13
_atom_site_aniso_U_12
Fe1 0.0369(8) 0.0240(7) 0.0289(7) -0.0016(5) 0.0025(6) 0.0019(6)
P1 0.0445(15) 0.0228(13) 0.0277(12) -0.0003(10) 0.0007(11) 0.0009(11)
P2 0.0401(15) 0.0233(13) 0.0362(13) -0.0013(10) 0.0020(12) -0.0021(11)
Si1 0.0354(15) 0.0321(15) 0.0332(13) -0.0023(11) -0.0013(12) 0.0024(12)
C1 0.035(5) 0.041(6) 0.030(5) -0.005(4) 0.005(4) -0.002(5)
C2 0.033(5) 0.048(6) 0.036(5) 0.001(5) 0.005(5) 0.011(5)
C3 0.046(6) 0.043(6) 0.033(5) -0.006(5) 0.006(5) 0.003(5)
C4 0.037(6) 0.042(6) 0.051(6) -0.017(5) 0.000(5) 0.003(5)
C5 0.045(6) 0.023(5) 0.039(5) -0.007(4) 0.000(5) 0.010(4)
C6 0.043(6) 0.044(6) 0.037(5) -0.003(5) 0.003(5) 0.006(5)
C7 0.035(6) 0.047(7) 0.056(6) -0.011(5) 0.001(5) 0.001(5)
C8 0.046(6) 0.029(6) 0.040(5) -0.003(4) 0.000(5) 0.006(5)
C9 0.036(5) 0.033(6) 0.047(6) 0.002(5) -0.007(5) 0.002(5)
C10 0.078(8) 0.027(5) 0.034(5) -0.005(4) 0.003(5) -0.007(5)
C11 0.064(7) 0.041(6) 0.026(5) 0.003(4) -0.006(5) -0.004(5)
C12 0.055(6) 0.021(5) 0.047(6) -0.006(4) -0.003(5) -0.005(5)
C13 0.049(6) 0.034(6) 0.053(6) -0.004(5) 0.003(5) -0.010(5)
C14 0.035(5) 0.038(6) 0.031(5) 0.011(4) -0.001(4) -0.004(4)
C15 0.042(6) 0.038(6) 0.033(5) 0.007(4) 0.002(5) -0.001(5)
C16 0.043(6) 0.037(6) 0.033(5) -0.001(4) 0.006(5) 0.005(5)
C17 0.044(6) 0.033(6) 0.028(5) -0.002(4) 0.004(4) -0.006(5)
C18 0.037(5) 0.043(6) 0.024(4) 0.002(4) -0.005(4) -0.004(5)

loop_
_atom_type_symbol
_atom_type_description
_atom_type_scat_dispersion_real
_atom_type_scat_dispersion_imag
_atom_type_scat_source
C C 0.0033 0.0016 'International Tables Vol C Tables 4.2.6.8 and 6.1.1.4'
H H 0.0000 0.0000 'International Tables Vol C Tables 4.2.6.8 and 6.1.1.4'
Fe Fe 0.3463 0.8444 'International Tables Vol C Tables 4.2.6.8 and 6.1.1.4'
P P 0.1023 0.0942 'International Tables Vol C Tables 4.2.6.8 and 6.1.1.4'
Si Si 0.0817 0.0704 'International Tables Vol C Tables 4.2.6.8 and 6.1.1.4'

loop_
_geom_angle_atom_site_label_1
_geom_angle_atom_site_label_2
_geom_angle_atom_site_label_3
_geom_angle
C4 Fe1 C2 66.0(4)
C4 Fe1 C3 38.9(4)
C2 Fe1 C3 40.2(4)
C4 Fe1 C5 39.6(4)
C2 Fe1 C5 66.2(4)
C3 Fe1 C5 66.4(4)
C4 Fe1 C1 66.3(4)
C2 Fe1 C1 39.6(3)
C3 Fe1 C1 67.0(4)
C5 Fe1 C1 39.5(4)
C4 Fe1 P1 135.1(3)
C2 Fe1 P1 92.2(3)
C3 Fe1 P1 99.3(3)
C5 Fe1 P1 158.2(3)
C1 Fe1 P1 120.9(3)
C4 Fe1 P2 92.4(3)
C2 Fe1 P2 146.6(3)
C3 Fe1 P2 107.2(3)
C5 Fe1 P2 113.6(3)
C1 Fe1 P2 153.0(3)
P1 Fe1 P2 85.74(11)
C4 Fe1 C14 130.6(4)
C2 Fe1 C14 118.9(4)
C3 Fe1 C14 155.1(4)
C5 Fe1 C14 94.1(3)
C1 Fe1 C14 88.1(3)
P1 Fe1 C14 94.2(3)
P2 Fe1 C14 94.5(3)
C8 P1 C10 102.7(5)
C8 P1 C11 101.4(5)
C10 P1 C11 101.4(5)
C8 P1 Fe1 110.8(3)
C10 P1 Fe1 122.8(4)
C11 P1 Fe1 115.0(4)
C12 P2 C9 100.4(5)
C12 P2 C13 99.3(5)
C9 P2 C13 102.7(5)
C12 P2 Fe1 118.7(4)
C9 P2 Fe1 111.2(3)
C13 P2 Fe1 121.4(3)
C18 Si1 C7 110.7(5)
C18 Si1 C6 112.1(4)
C7 Si1 C6 111.5(5)
C18 Si1 C1 100.9(4)
C7 Si1 C1 111.3(5)
C6 Si1 C1 109.9(5)
C5 C1 C2 106.6(8)
C5 C1 Si1 125.1(7)
C2 C1 Si1 125.2(8)
C5 C1 Fe1 69.5(6)
C2 C1 Fe1 68.9(6)
Si1 C1 Fe1 110.8(5)
C1 C2 C3 108.7(9)
C1 C2 Fe1 71.5(6)
C3 C2 Fe1 69.9(6)
C4 C3 C2 106.7(9)
C4 C3 Fe1 69.5(6)
C2 C3 Fe1 69.9(5)
C3 C4 C5 110.5(9)
C3 C4 Fe1 71.6(6)
C5 C4 Fe1 71.8(6)
C4 C5 C1 107.5(9)
C4 C5 Fe1 68.6(6)
C1 C5 Fe1 71.0(5)
C9 C8 P1 107.8(7)
C8 C9 P2 110.6(7)
C15 C14 C18 106.4(8)
C15 C14 Fe1 122.4(6)
C18 C14 Fe1 105.1(6)
C16 C15 C14 107.8(9)
C15 C16 C17 108.8(9)
C18 C17 C16 109.9(9)
C17 C18 C14 106.8(8)
C17 C18 Si1 131.3(8)
C14 C18 Si1 120.2(7)

loop_
_geom_bond_atom_site_label_1
_geom_bond_atom_site_label_2
_geom_bond_distance
Fe1 C4 2.067(10)
Fe1 C2 2.095(10)
Fe1 C3 2.096(9)
Fe1 C5 2.110(10)
Fe1 C1 2.130(10)
Fe1 P1 2.176(3)
Fe1 P2 2.179(3)
Fe1 C14 2.249(9)
P1 C8 1.826(11)
P1 C10 1.831(9)
P1 C11 1.834(9)
P2 C12 1.832(9)
P2 C9 1.844(10)
P2 C13 1.847(10)
Si1 C18 1.833(10)
Si1 C7 1.863(11)
Si1 C6 1.864(10)
Si1 C1 1.867(9)
C1 C5 1.432(13)
C1 C2 1.432(13)
C2 C3 1.440(14)
C3 C4 1.387(14)
C4 C5 1.416(13)
C8 C9 1.534(13)
C14 C15 1.453(14)
C14 C18 1.468(13)
C15 C16 1.375(14)
C16 C17 1.429(14)
C17 C18 1.371(13)
